data_7704054
loop_
_publ_author_name
'Ayer, Gyanendra B.'
'Klepov, Vladislav V.'
'Pace, Kristen A.'
'Zur Loye, Hans-Conrad'

_publ_section_title
;
 Quaternary cerium(iv) containing fluorides exhibiting
 Ce<sub>3</sub>F<sub>16</sub> sheets and Ce<sub>6</sub>F<sub>30</sub>
 frameworks.
;
_journal_issue 18
_journal_name_full 'Dalton transactions (Cambridge, England : 2003)'
_journal_page_first 5898
_journal_page_last 5905
_journal_paper_doi 10.1039/d0dt00616e
_journal_volume 49
_journal_year 2020
_chemical_formula_sum 'Al Ce6 F30 Na3'
_chemical_formula_weight 1506.67
_space_group_crystal_system trigonal
_space_group_IT_number 165
_space_group_name_Hall '-P 3 2"c'
_space_group_name_H-M_alt 'P -3 c 1'
_audit_creation_method SHELXL-2018/1
_audit_update_record
;
2020-02-09 deposited with the CCDC.	2020-04-12 downloaded from the CCDC.
;
_cell_angle_alpha 90
_cell_angle_beta 90
_cell_angle_gamma 120
_cell_formula_units_Z 2
_cell_length_a 9.6715(2)
_cell_length_b 9.6715(2)
_cell_length_c 12.7479(3)
_cell_measurement_reflns_used 9851
_cell_measurement_temperature 303(2)
_cell_measurement_theta_max 36.32
_cell_measurement_theta_min 2.43
_cell_volume 1032.66(4)
_computing_structure_refinement 'SHELXL-2018/1 (Sheldrick, 2018)'
_diffrn_ambient_temperature 303(2)
_diffrn_measured_fraction_theta_full 0.987
_diffrn_measured_fraction_theta_max 0.994
_diffrn_measurement_device_type 'Bruker D8 QUEST'
_diffrn_radiation_type MoK\a
_diffrn_radiation_wavelength 0.71073
_diffrn_reflns_av_R_equivalents 0.0284
_diffrn_reflns_av_unetI/netI 0.0109
_diffrn_reflns_Laue_measured_fraction_full 0.987
_diffrn_reflns_Laue_measured_fraction_max 0.994
_diffrn_reflns_limit_h_max 14
_diffrn_reflns_limit_h_min -14
_diffrn_reflns_limit_k_max 12
_diffrn_reflns_limit_k_min -14
_diffrn_reflns_limit_l_max 19
_diffrn_reflns_limit_l_min -19
_diffrn_reflns_number 20879
_diffrn_reflns_point_group_measured_fraction_full 0.987
_diffrn_reflns_point_group_measured_fraction_max 0.994
_diffrn_reflns_theta_full 25.242
_diffrn_reflns_theta_max 32.484
_diffrn_reflns_theta_min 4.017
_exptl_absorpt_coefficient_mu 13.310
_exptl_absorpt_correction_T_max 0.2740
_exptl_absorpt_correction_T_min 0.1948
_exptl_absorpt_correction_type multi-scan
_exptl_absorpt_process_details
;
 Reference: Krause, L., Herbst-Irmer, R., Sheldrick G.M. & Stalke D.,
 J. Appl. Cryst. 48 (2015) 3-10.
;
_exptl_crystal_colour colourless
_exptl_crystal_density_diffrn 4.846
_exptl_crystal_description block
_exptl_crystal_F_000 1328
_exptl_crystal_size_max 0.070
_exptl_crystal_size_mid 0.070
_exptl_crystal_size_min 0.060
_refine_diff_density_max 0.519
_refine_diff_density_min -0.457
_refine_diff_density_rms 0.104
_refine_ls_extinction_coef 0.00320(15)
_refine_ls_extinction_expression Fc^*^=kFc[1+0.001xFc^2^\l^3^/sin(2\q)]^-1/4^
_refine_ls_extinction_method 'SHELXL-2018/1 (Sheldrick 2018)'
_refine_ls_goodness_of_fit_ref 1.082
_refine_ls_hydrogen_treatment undef
_refine_ls_matrix_type full
_refine_ls_number_parameters 63
_refine_ls_number_reflns 1249
_refine_ls_number_restraints 0
_refine_ls_restrained_S_all 1.082
_refine_ls_R_factor_all 0.0098
_refine_ls_R_factor_gt 0.0097
_refine_ls_shift/su_max 0.001
_refine_ls_shift/su_mean 0.000
_refine_ls_structure_factor_coef Fsqd
_refine_ls_weighting_details 'w=1/[\s^2^(Fo^2^)+(0.0139P)^2^+1.5102P] where P=(Fo^2^+2Fc^2^)/3'
_refine_ls_weighting_scheme calc
_refine_ls_wR_factor_gt 0.0280
_refine_ls_wR_factor_ref 0.0281
_reflns_Friedel_coverage 0.000
_reflns_number_gt 1243
_reflns_number_total 1249
_reflns_threshold_expression 'I > 2\s(I)'
_cod_data_source_file d0dt00616e2.cif
_cod_data_source_block Na3AlCe6F30
_cod_depositor_comments 'Adding full bibliography for 7704051--7704058.cif.'
_cod_original_cell_volume 1032.66(5)
_cod_database_code 7704054
_shelx_shelxl_version_number 2018/1
_shelx_space_group_comment
;
The symmetry employed for this shelxl refinement is uniquely defined
by the following loop, which should always be used as a source of
symmetry information in preference to the above space-group names.
They are only intended as comments.
;
_shelx_estimated_absorpt_t_min 0.456
_shelx_estimated_absorpt_t_max 0.502

loop_
_space_group_symop_operation_xyz
'x, y, z'
'-y, x-y, z'
'-x+y, -x, z'
'y, x, -z+1/2'
'x-y, -y, -z+1/2'
'-x, -x+y, -z+1/2'
'-x, -y, -z'
'y, -x+y, -z'
'x-y, x, -z'
'-y, -x, z-1/2'
'-x+y, y, z-1/2'
'x, x-y, z-1/2'

loop_
_atom_site_label
_atom_site_type_symbol
_atom_site_fract_x
_atom_site_fract_y
_atom_site_fract_z
_atom_site_U_iso_or_equiv
_atom_site_adp_type
_atom_site_occupancy
_atom_site_site_symmetry_order
_atom_site_calc_flag
_atom_site_refinement_flags_posn
_atom_site_refinement_flags_adp
_atom_site_refinement_flags_occupancy
_atom_site_disorder_assembly
_atom_site_disorder_group
Ce1 Ce 0.39919(2) 0.32205(2) 0.39719(2) 0.00595(4) Uani 1 1 d . . . . .
Al1 Al 0.000000 0.000000 0.250000 0.00636(19) Uani 1 6 d S T P . .
Na1 Na 0.333333 0.666667 0.33742(10) 0.0132(2) Uani 1 3 d S T P . .
Na2 Na 0.000000 0.000000 0.500000 0.0212(4) Uani 1 6 d S T P . .
F1 F 0.30195(14) 0.43241(13) 0.28654(8) 0.01297(19) Uani 1 1 d . . . . .
F2 F 0.19356(13) 0.30666(13) 0.48505(8) 0.01209(19) Uani 1 1 d . . . . .
F3 F 0.53145(13) 0.41100(13) 0.55009(8) 0.01287(19) Uani 1 1 d . . . . .
F4 F 0.17374(12) 0.09575(13) 0.33386(8) 0.01194(19) Uani 1 1 d . . . . .
F5 F 0.51179(14) 0.16933(13) 0.35939(9) 0.0144(2) Uani 1 1 d . . . . .

loop_
_atom_site_aniso_label
_atom_site_aniso_U_11
_atom_site_aniso_U_22
_atom_site_aniso_U_33
_atom_site_aniso_U_23
_atom_site_aniso_U_13
_atom_site_aniso_U_12
Ce1 0.00552(5) 0.00646(5) 0.00577(5) 0.00006(3) -0.00013(2) 0.00292(3)
Al1 0.0065(3) 0.0065(3) 0.0061(4) 0.000 0.000 0.00326(14)
Na1 0.0112(3) 0.0112(3) 0.0172(5) 0.000 0.000 0.00561(17)
Na2 0.0236(6) 0.0236(6) 0.0164(8) 0.000 0.000 0.0118(3)
F1 0.0196(5) 0.0149(5) 0.0097(4) -0.0012(4) -0.0020(4) 0.0126(4)
F2 0.0114(4) 0.0141(5) 0.0125(4) 0.0002(4) 0.0034(3) 0.0076(4)
F3 0.0150(5) 0.0115(4) 0.0121(4) 0.0003(4) -0.0034(4) 0.0066(4)
F4 0.0095(4) 0.0113(4) 0.0126(4) -0.0018(4) -0.0039(3) 0.0034(4)
F5 0.0155(5) 0.0167(5) 0.0157(5) 0.0025(4) 0.0011(4) 0.0116(4)

loop_
_atom_type_symbol
_atom_type_description
_atom_type_scat_dispersion_real
_atom_type_scat_dispersion_imag
_atom_type_scat_source
F F 0.0171 0.0103 'International Tables Vol C Tables 4.2.6.8 and 6.1.1.4'
Na Na 0.0362 0.0249 'International Tables Vol C Tables 4.2.6.8 and 6.1.1.4'
Al Al 0.0645 0.0514 'International Tables Vol C Tables 4.2.6.8 and 6.1.1.4'
Ce Ce -0.2486 2.6331 'International Tables Vol C Tables 4.2.6.8 and 6.1.1.4'

loop_
_geom_angle_atom_site_label_1
_geom_angle_atom_site_label_2
_geom_angle_atom_site_label_3
_geom_angle
_geom_angle_site_symmetry_1
_geom_angle_site_symmetry_3
_geom_angle_publ_flag
F2 Ce1 F1 76.96(4) . . ?
F2 Ce1 F5 142.62(4) . 3_665 ?
F1 Ce1 F5 96.08(4) . 3_665 ?
F2 Ce1 F3 84.71(4) . . ?
F1 Ce1 F3 131.03(4) . . ?
F5 Ce1 F3 72.32(4) 3_665 . ?
F2 Ce1 F5 139.81(4) . . ?
F1 Ce1 F5 128.71(4) . . ?
F5 Ce1 F5 72.39(6) 3_665 . ?
F3 Ce1 F5 93.80(4) . . ?
F2 Ce1 F2 70.81(4) . 8_556 ?
F1 Ce1 F2 139.05(4) . 8_556 ?
F5 Ce1 F2 124.86(4) 3_665 8_556 ?
F3 Ce1 F2 70.68(4) . 8_556 ?
F5 Ce1 F2 70.87(4) . 8_556 ?
F2 Ce1 F4 74.08(4) . . ?
F1 Ce1 F4 79.09(4) . . ?
F5 Ce1 F4 141.45(4) 3_665 . ?
F3 Ce1 F4 138.14(4) . . ?
F5 Ce1 F4 81.03(4) . . ?
F2 Ce1 F4 68.39(4) 8_556 . ?
F2 Ce1 F1 129.95(4) . 4 ?
F1 Ce1 F1 61.72(5) . 4 ?
F5 Ce1 F1 72.58(4) 3_665 4 ?
F3 Ce1 F1 143.79(4) . 4 ?
F5 Ce1 F1 67.21(4) . 4 ?
F2 Ce1 F1 125.19(4) 8_556 4 ?
F4 Ce1 F1 71.58(4) . 4 ?
F2 Ce1 F3 72.08(4) . 7_666 ?
F1 Ce1 F3 67.93(4) . 7_666 ?
F5 Ce1 F3 71.33(4) 3_665 7_666 ?
F3 Ce1 F3 63.25(4) . 7_666 ?
F5 Ce1 F3 141.54(4) . 7_666 ?
F2 Ce1 F3 122.25(4) 8_556 7_666 ?
F4 Ce1 F3 136.89(4) . 7_666 ?
F1 Ce1 F3 112.56(4) 4 7_666 ?
F2 Ce1 Na1 67.66(3) . . ?
F1 Ce1 Na1 32.31(3) . . ?
F5 Ce1 Na1 86.75(3) 3_665 . ?
F3 Ce1 Na1 98.74(3) . . ?
F5 Ce1 Na1 151.11(3) . . ?
F2 Ce1 Na1 137.93(3) 8_556 . ?
F4 Ce1 Na1 105.55(3) . . ?
F1 Ce1 Na1 87.87(3) 4 . ?
F3 Ce1 Na1 35.99(3) 7_666 . ?
F2 Ce1 Na2 42.18(3) . . ?
F1 Ce1 Na2 96.42(3) . . ?
F5 Ce1 Na2 167.50(3) 3_665 . ?
F3 Ce1 Na2 99.53(3) . . ?
F5 Ce1 Na2 99.27(3) . . ?
F2 Ce1 Na2 42.64(3) 8_556 . ?
F4 Ce1 Na2 41.89(3) . . ?
F1 Ce1 Na2 113.38(3) 4 . ?
F3 Ce1 Na2 114.05(3) 7_666 . ?
Na1 Ce1 Na2 104.122(7) . . ?
F2 Ce1 Na1 160.51(3) . 4 ?
F1 Ce1 Na1 86.26(3) . 4 ?
F5 Ce1 Na1 48.21(3) 3_665 4 ?
F3 Ce1 Na1 114.12(3) . 4 ?
F5 Ce1 Na1 48.33(3) . 4 ?
F2 Ce1 Na1 118.82(3) 8_556 4 ?
F4 Ce1 Na1 93.23(3) . 4 ?
F1 Ce1 Na1 30.59(3) 4 4 ?
F3 Ce1 Na1 110.84(3) 7_666 4 ?
Na1 Ce1 Na1 102.827(9) . 4 ?
Na2 Ce1 Na1 132.464(5) . 4 ?
F4 Al1 F4 88.59(5) 6 5 ?
F4 Al1 F4 87.74(7) 6 2 ?
F4 Al1 F4 174.55(7) 5 2 ?
F4 Al1 F4 88.59(5) 6 4 ?
F4 Al1 F4 88.59(5) 5 4 ?
F4 Al1 F4 95.34(7) 2 4 ?
F4 Al1 F4 95.34(7) 6 3 ?
F4 Al1 F4 87.74(7) 5 3 ?
F4 Al1 F4 88.59(5) 2 3 ?
F4 Al1 F4 174.55(7) 4 3 ?
F4 Al1 F4 174.55(7) 6 . ?
F4 Al1 F4 95.34(7) 5 . ?
F4 Al1 F4 88.59(5) 2 . ?
F4 Al1 F4 87.74(7) 4 . ?
F4 Al1 F4 88.59(5) 3 . ?
F4 Al1 Na2 126.26(3) 6 . ?
F4 Al1 Na2 126.26(3) 5 . ?
F4 Al1 Na2 53.74(3) 2 . ?
F4 Al1 Na2 126.26(3) 4 . ?
F4 Al1 Na2 53.74(3) 3 . ?
F4 Al1 Na2 53.74(3) . . ?
F4 Al1 Na2 53.74(3) 6 4 ?
F4 Al1 Na2 53.74(3) 5 4 ?
F4 Al1 Na2 126.26(3) 2 4 ?
F4 Al1 Na2 53.74(3) 4 4 ?
F4 Al1 Na2 126.26(3) 3 4 ?
F4 Al1 Na2 126.26(3) . 4 ?
Na2 Al1 Na2 180.0 . 4 ?
F1 Na1 F1 111.89(4) 3_565 2_665 ?
F1 Na1 F1 111.89(4) 3_565 . ?
F1 Na1 F1 111.88(4) 2_665 . ?
F1 Na1 F3 88.58(4) 3_565 8_566 ?
F1 Na1 F3 70.16(4) 2_665 8_566 ?
F1 Na1 F3 155.20(6) . 8_566 ?
F1 Na1 F3 70.16(4) 3_565 9_556 ?
F1 Na1 F3 155.20(6) 2_665 9_556 ?
F1 Na1 F3 88.58(4) . 9_556 ?
F3 Na1 F3 85.38(6) 8_566 9_556 ?
F1 Na1 F3 155.20(6) 3_565 7_666 ?
F1 Na1 F3 88.58(4) 2_665 7_666 ?
F1 Na1 F3 70.16(4) . 7_666 ?
F3 Na1 F3 85.38(6) 8_566 7_666 ?
F3 Na1 F3 85.38(6) 9_556 7_666 ?
F1 Na1 F5 104.59(6) 3_565 6_665 ?
F1 Na1 F5 57.98(4) 2_665 6_665 ?
F1 Na1 F5 62.23(4) . 6_665 ?
F3 Na1 F5 127.82(4) 8_566 6_665 ?
F3 Na1 F5 146.74(4) 9_556 6_665 ?
F3 Na1 F5 98.06(4) 7_666 6_665 ?
F1 Na1 F5 62.23(4) 3_565 4 ?
F1 Na1 F5 104.59(6) 2_665 4 ?
F1 Na1 F5 57.98(4) . 4 ?
F3 Na1 F5 146.74(4) 8_566 4 ?
F3 Na1 F5 98.06(4) 9_556 4 ?
F3 Na1 F5 127.82(4) 7_666 4 ?
F5 Na1 F5 53.99(4) 6_665 4 ?
F1 Na1 F5 57.98(4) 3_565 5_565 ?
F1 Na1 F5 62.23(4) 2_665 5_565 ?
F1 Na1 F5 104.59(6) . 5_565 ?
F3 Na1 F5 98.06(4) 8_566 5_565 ?
F3 Na1 F5 127.81(4) 9_556 5_565 ?
F3 Na1 F5 146.74(4) 7_666 5_565 ?
F5 Na1 F5 53.99(4) 6_665 5_565 ?
F5 Na1 F5 53.99(4) 4 5_565 ?
F1 Na1 Ce1 32.52(3) 3_565 3_565 ?
F1 Na1 Ce1 136.82(3) 2_665 3_565 ?
F1 Na1 Ce1 106.89(3) . 3_565 ?
F3 Na1 Ce1 82.56(3) 8_566 3_565 ?
F3 Na1 Ce1 38.01(3) 9_556 3_565 ?
F3 Na1 Ce1 122.70(5) 7_666 3_565 ?
F5 Na1 Ce1 132.47(4) 6_665 3_565 ?
F5 Na1 Ce1 80.35(2) 4 3_565 ?
F5 Na1 Ce1 90.49(2) 5_565 3_565 ?
F1 Na1 Ce1 106.90(3) 3_565 2_665 ?
F1 Na1 Ce1 32.52(3) 2_665 2_665 ?
F1 Na1 Ce1 136.81(3) . 2_665 ?
F3 Na1 Ce1 38.01(3) 8_566 2_665 ?
F3 Na1 Ce1 122.70(5) 9_556 2_665 ?
F3 Na1 Ce1 82.56(3) 7_666 2_665 ?
F5 Na1 Ce1 90.49(2) 6_665 2_665 ?
F5 Na1 Ce1 132.47(4) 4 2_665 ?
F5 Na1 Ce1 80.35(2) 5_565 2_665 ?
Ce1 Na1 Ce1 116.025(13) 3_565 2_665 ?
F1 Na1 Ce1 136.81(3) 3_565 . ?
F1 Na1 Ce1 106.89(3) 2_665 . ?
F1 Na1 Ce1 32.52(3) . . ?
F3 Na1 Ce1 122.70(5) 8_566 . ?
F3 Na1 Ce1 82.56(3) 9_556 . ?
F3 Na1 Ce1 38.01(3) 7_666 . ?
F5 Na1 Ce1 80.36(2) 6_665 . ?
F5 Na1 Ce1 90.50(2) 4 . ?
F5 Na1 Ce1 132.47(4) 5_565 . ?
Ce1 Na1 Ce1 116.024(13) 3_565 . ?
Ce1 Na1 Ce1 116.023(13) 2_665 . ?
F4 Na2 F4 180.0 9_556 3 ?
F4 Na2 F4 58.81(4) 9_556 8_556 ?
F4 Na2 F4 121.19(4) 3 8_556 ?
F4 Na2 F4 121.19(4) 9_556 2 ?
F4 Na2 F4 58.81(4) 3 2 ?
F4 Na2 F4 180.00(3) 8_556 2 ?
F4 Na2 F4 58.81(4) 9_556 7_556 ?
F4 Na2 F4 121.19(4) 3 7_556 ?
F4 Na2 F4 58.81(4) 8_556 7_556 ?
F4 Na2 F4 121.19(4) 2 7_556 ?
F4 Na2 F4 121.19(4) 9_556 . ?
F4 Na2 F4 58.81(4) 3 . ?
F4 Na2 F4 121.19(4) 8_556 . ?
F4 Na2 F4 58.81(4) 2 . ?
F4 Na2 F4 180.0 7_556 . ?
F4 Na2 F2 63.99(3) 9_556 9_556 ?
F4 Na2 F2 116.01(3) 3 9_556 ?
F4 Na2 F2 119.53(3) 8_556 9_556 ?
F4 Na2 F2 60.47(3) 2 9_556 ?
F4 Na2 F2 76.40(3) 7_556 9_556 ?
F4 Na2 F2 103.60(3) . 9_556 ?
F4 Na2 F2 116.01(3) 9_556 3 ?
F4 Na2 F2 63.99(3) 3 3 ?
F4 Na2 F2 60.47(3) 8_556 3 ?
F4 Na2 F2 119.53(3) 2 3 ?
F4 Na2 F2 103.60(3) 7_556 3 ?
F4 Na2 F2 76.40(3) . 3 ?
F2 Na2 F2 180.0 9_556 3 ?
F4 Na2 F2 60.47(3) 9_556 . ?
F4 Na2 F2 119.53(3) 3 . ?
F4 Na2 F2 103.60(3) 8_556 . ?
F4 Na2 F2 76.40(3) 2 . ?
F4 Na2 F2 116.01(3) 7_556 . ?
F4 Na2 F2 63.99(3) . . ?
F2 Na2 F2 60.530(6) 9_556 . ?
F2 Na2 F2 119.470(6) 3 . ?
F4 Na2 F2 119.53(3) 9_556 7_556 ?
F4 Na2 F2 60.47(3) 3 7_556 ?
F4 Na2 F2 76.40(3) 8_556 7_556 ?
F4 Na2 F2 103.60(3) 2 7_556 ?
F4 Na2 F2 63.99(3) 7_556 7_556 ?
F4 Na2 F2 116.01(3) . 7_556 ?
F2 Na2 F2 119.471(6) 9_556 7_556 ?
F2 Na2 F2 60.529(6) 3 7_556 ?
F2 Na2 F2 180.0 . 7_556 ?
F4 Na2 F2 76.40(3) 9_556 8_556 ?
F4 Na2 F2 103.60(3) 3 8_556 ?
F4 Na2 F2 63.99(3) 8_556 8_556 ?
F4 Na2 F2 116.01(3) 2 8_556 ?
F4 Na2 F2 119.53(3) 7_556 8_556 ?
F4 Na2 F2 60.47(3) . 8_556 ?
F2 Na2 F2 119.471(6) 9_556 8_556 ?
F2 Na2 F2 60.529(6) 3 8_556 ?
F2 Na2 F2 60.531(6) . 8_556 ?
F2 Na2 F2 119.468(6) 7_556 8_556 ?
F4 Na2 F2 103.60(3) 9_556 2 ?
F4 Na2 F2 76.40(3) 3 2 ?
F4 Na2 F2 116.01(3) 8_556 2 ?
F4 Na2 F2 63.99(3) 2 2 ?
F4 Na2 F2 60.47(3) 7_556 2 ?
F4 Na2 F2 119.53(3) . 2 ?
F2 Na2 F2 60.529(6) 9_556 2 ?
F2 Na2 F2 119.471(6) 3 2 ?
F2 Na2 F2 119.469(6) . 2 ?
F2 Na2 F2 60.532(6) 7_556 2 ?
F2 Na2 F2 180.0 8_556 2 ?
Na1 F1 Ce1 115.17(5) . . ?
Na1 F1 Ce1 116.37(6) . 4 ?
Ce1 F1 Ce1 118.18(5) . 4 ?
Ce1 F2 Ce1 153.59(5) . 9_556 ?
Ce1 F2 Na2 102.87(4) . . ?
Ce1 F2 Na2 100.47(4) 9_556 . ?
Ce1 F3 Na1 136.07(5) . 7_666 ?
Ce1 F3 Ce1 116.75(4) . 7_666 ?
Na1 F3 Ce1 106.00(4) 7_666 7_666 ?
Al1 F4 Ce1 151.65(6) . . ?
Al1 F4 Na2 91.72(4) . . ?
Ce1 F4 Na2 100.90(4) . . ?
Ce1 F5 Ce1 151.58(6) 2_655 . ?
Ce1 F5 Na1 97.15(4) 2_655 4 ?
Ce1 F5 Na1 96.32(4) . 4 ?

loop_
_geom_bond_atom_site_label_1
_geom_bond_atom_site_label_2
_geom_bond_distance
_geom_bond_site_symmetry_2
_geom_bond_publ_flag
Ce1 F2 2.2216(10) . ?
Ce1 F1 2.2398(11) . ?
Ce1 F5 2.2456(11) 3_665 ?
Ce1 F3 2.2528(11) . ?
Ce1 F5 2.2822(11) . ?
Ce1 F2 2.3087(10) 8_556 ?
Ce1 F4 2.3290(10) . ?
Ce1 F1 2.3852(11) 4 ?
Ce1 F3 2.4156(11) 7_666 ?
Ce1 Na1 3.7706(3) . ?
Ce1 Na2 3.78148(11) . ?
Ce1 Na1 3.9199(10) 4 ?
Al1 F4 1.8077(10) 6 ?
Al1 F4 1.8077(10) 5 ?
Al1 F4 1.8077(10) 2 ?
Al1 F4 1.8077(10) 4 ?
Al1 F4 1.8077(10) 3 ?
Al1 F4 1.8077(10) . ?
Al1 Na2 3.18697(8) . ?
Al1 Na2 3.18697(8) 4 ?
Na1 F1 2.2266(11) 3_565 ?
Na1 F1 2.2267(11) 2_665 ?
Na1 F1 2.2267(11) . ?
Na1 F3 2.3051(14) 8_566 ?
Na1 F3 2.3051(14) 9_556 ?
Na1 F3 2.3051(13) 7_666 ?
Na1 F5 2.9458(16) 6_665 ?
Na1 F5 2.9458(16) 4 ?
Na1 F5 2.9458(16) 5_565 ?
Na2 F4 2.5711(11) 9_556 ?
Na2 F4 2.5711(11) 3 ?
Na2 F4 2.5711(11) 8_556 ?
Na2 F4 2.5711(11) 2 ?
Na2 F4 2.5711(11) 7_556 ?
Na2 F4 2.5711(11) . ?
Na2 F2 2.6048(11) 9_556 ?
Na2 F2 2.6048(11) 3 ?
Na2 F2 2.6048(11) . ?
Na2 F2 2.6048(11) 7_556 ?
Na2 F2 2.6048(11) 8_556 ?
Na2 F2 2.6048(11) 2 ?
